data_7242026
loop_
_publ_author_name
'Coleman, Christopher N.'
'Tapping, Patrick C.'
'Huxley, Michael T.'
'Kee, Tak W.'
'Huang, David M.'
'Doonan, Christian J.'
'Sumby, Christopher J.'

_publ_section_title
;
 Structural modulation of the photophysical and electronic properties of
 pyrene-based 3D metal--organic frameworks derived from s-block metals
;
_journal_issue 1
_journal_name_full CrystEngComm
_journal_page_first 82
_journal_page_last 90
_journal_paper_doi 10.1039/D0CE01505A
_journal_volume 23
_journal_year 2021
_chemical_formula_moiety 'C50 H42 Na4 O14, 2(H2 O), 0.25(O)'
_chemical_formula_sum 'C50 H46.5 Na4 O16.25'
_chemical_formula_weight 999.33
_space_group_crystal_system monoclinic
_space_group_IT_number 14
_space_group_name_Hall '-P 2yn'
_space_group_name_H-M_alt 'P 1 21/n 1'
_atom_sites_solution_hydrogens mixed
_atom_sites_solution_primary dual
_audit_creation_date 2020-07-15
_audit_creation_method
;
Olex2 1.2
(compiled 2018.05.29 svn.r3508 for OlexSys, GUI svn.r5506)
;
_audit_update_record
;
2020-09-02 deposited with the CCDC.	2020-11-05 downloaded from the CCDC.
;
_cell_angle_alpha 90
_cell_angle_beta 96.564(4)
_cell_angle_gamma 90
_cell_formula_units_Z 4
_cell_length_a 22.8138(11)
_cell_length_b 7.9496(4)
_cell_length_c 26.0910(11)
_cell_measurement_reflns_used 14348
_cell_measurement_temperature 150.00(14)
_cell_measurement_theta_max 27.2640
_cell_measurement_theta_min 3.5130
_cell_volume 4700.9(4)
_computing_cell_refinement 'CrysAlisPro 1.171.38.46 (Rigaku OD, 2015)'
_computing_data_collection 'CrysAlisPro 1.171.38.46 (Rigaku OD, 2015)'
_computing_data_reduction 'CrysAlisPro 1.171.38.46 (Rigaku OD, 2015)'
_computing_molecular_graphics 'Olex2 (Dolomanov et al., 2009)'
_computing_publication_material 'Olex2 (Dolomanov et al., 2009)'
_computing_structure_refinement 'ShelXL (Sheldrick, 2015)'
_computing_structure_solution 'ShelXT (Sheldrick, 2015)'
_diffrn_ambient_environment N~2~
_diffrn_ambient_temperature 150.00(14)
_diffrn_detector 'CCD plate'
_diffrn_detector_area_resol_mean 16.1695
_diffrn_detector_type Eos
_diffrn_measured_fraction_theta_full 0.998
_diffrn_measured_fraction_theta_max 0.943
_diffrn_measurement_details
;
List of Runs (angles in degrees, time in seconds):

  # Type    Start    End  Width  t~exp~   \w     \q     \k     \f   Frames
#--------------------------------------------------------------------------
  1  \w    -25.00  61.00   1.00   45.00    --   18.95 -99.00-120.00   86
  2  \w    -25.00  61.00   1.00   45.00    --   18.95 -99.00  60.00   86
  3  \w    -54.00  45.00   1.00   45.00    --   18.95 -37.00  90.00   99
  4  \w    -25.00  22.00   1.00   45.00    --  -19.50 -99.00  90.00   47
  5  \w    -41.00  49.00   1.00   45.00    --  -19.50  57.00 -30.00   90
  6  \w    -92.00   6.00   1.00   45.00    --  -19.50 -37.00 -60.00   98
  7  \w    -90.00  11.00   1.00   45.00    --  -19.50 -77.00-120.00  101
  8  \w    -88.00   2.00   1.00   45.00    --  -19.50 -57.00 150.00   90
  9  \w    -92.00   6.00   1.00   45.00    --  -19.50 -37.00  30.00   98
 10  \w    -25.00  61.00   1.00   45.00    --   18.95 -99.00 -60.00   86
 11  \w     32.00  96.00   1.00   45.00    --   18.95-178.00 150.00   64
 12  \w    -25.00  61.00   1.00   45.00    --   18.95 -99.00  30.00   86
 13  \w     -9.00  72.00   1.00   45.00    --   18.95-118.00 -14.00   81
 14  \w    -90.00  11.00   1.00   45.00    --  -19.50 -77.00  90.00  101
 15  \w    -72.00   9.00   1.00   45.00    --  -19.50 118.00  71.00   81
 16  \w    -25.00  22.00   1.00   45.00    --  -19.50 -99.00 -60.00   47
 17  \w    -54.00  92.00   1.00   45.00    --   18.95   0.00-150.00  146
 18  \w    -54.00  44.00   1.00   45.00    --   18.95   0.00-120.00   98
 19  \w    -54.00  92.00   1.00   45.00    --   18.95   0.00-180.00  146
;
_diffrn_measurement_device 'four-circle diffractometer'
_diffrn_measurement_device_type 'Xcalibur, Eos'
_diffrn_measurement_method '\w scans'
_diffrn_orient_matrix_type 'CrysAlisPro convention (1999,Acta A55,543-557)'
_diffrn_orient_matrix_UB_11 -0.0121681000
_diffrn_orient_matrix_UB_12 0.0038104000
_diffrn_orient_matrix_UB_13 0.0238039000
_diffrn_orient_matrix_UB_21 0.0283569000
_diffrn_orient_matrix_UB_22 0.0178132000
_diffrn_orient_matrix_UB_23 0.0129931000
_diffrn_orient_matrix_UB_31 -0.0052484000
_diffrn_orient_matrix_UB_32 0.0873259000
_diffrn_orient_matrix_UB_33 -0.0036814000
_diffrn_radiation_monochromator graphite
_diffrn_radiation_probe x-ray
_diffrn_radiation_type MoK\a
_diffrn_radiation_wavelength 0.71073
_diffrn_reflns_av_R_equivalents 0.1544
_diffrn_reflns_av_unetI/netI 0.1193
_diffrn_reflns_Laue_measured_fraction_full 0.998
_diffrn_reflns_Laue_measured_fraction_max 0.943
_diffrn_reflns_limit_h_max 30
_diffrn_reflns_limit_h_min -31
_diffrn_reflns_limit_k_max 10
_diffrn_reflns_limit_k_min -10
_diffrn_reflns_limit_l_max 35
_diffrn_reflns_limit_l_min -35
_diffrn_reflns_number 159057
_diffrn_reflns_point_group_measured_fraction_full 0.998
_diffrn_reflns_point_group_measured_fraction_max 0.943
_diffrn_reflns_theta_full 27.000
_diffrn_reflns_theta_max 29.361
_diffrn_reflns_theta_min 3.373
_diffrn_source 'fine-focus sealed X-ray tube'
_diffrn_source_type 'Enhance (Mo) X-ray Source'
_exptl_absorpt_coefficient_mu 0.136
_exptl_absorpt_correction_T_max 1.00000
_exptl_absorpt_correction_T_min 0.84091
_exptl_absorpt_correction_type multi-scan
_exptl_absorpt_process_details
;
CrysAlisPro 1.171.38.46 (Rigaku Oxford Diffraction, 2015)
Empirical absorption correction using spherical harmonics,
 implemented in SCALE3 ABSPACK scaling algorithm.
;
_exptl_crystal_colour 'clear yellow'
_exptl_crystal_colour_lustre clear
_exptl_crystal_colour_primary yellow
_exptl_crystal_density_diffrn 1.412
_exptl_crystal_description rod
_exptl_crystal_F_000 2082
_exptl_crystal_size_max 0.4
_exptl_crystal_size_mid 0.1
_exptl_crystal_size_min 0.1
_refine_diff_density_max 0.426
_refine_diff_density_min -0.383
_refine_diff_density_rms 0.075
_refine_ls_extinction_method none
_refine_ls_goodness_of_fit_ref 1.029
_refine_ls_hydrogen_treatment mixed
_refine_ls_matrix_type full
_refine_ls_number_parameters 690
_refine_ls_number_reflns 12168
_refine_ls_number_restraints 34
_refine_ls_restrained_S_all 1.032
_refine_ls_R_factor_all 0.1475
_refine_ls_R_factor_gt 0.0698
_refine_ls_shift/su_max 0.000
_refine_ls_shift/su_mean 0.000
_refine_ls_structure_factor_coef Fsqd
_refine_ls_weighting_details 'w=1/[\s^2^(Fo^2^)+(0.0628P)^2^+1.5122P] where P=(Fo^2^+2Fc^2^)/3'
_refine_ls_weighting_scheme calc
_refine_ls_wR_factor_gt 0.1399
_refine_ls_wR_factor_ref 0.1690
_reflns_Friedel_coverage 0.000
_reflns_number_gt 6829
_reflns_number_total 12168
_reflns_threshold_expression 'I > 2\s(I)'
_cod_data_source_file d0ce01505a3.cif
_cod_data_source_block '[Na(TBAPy)](acetone)'
_cod_original_formula_sum 'C50 H46.50 Na4 O16.25'
_cod_database_code 7242026
_shelx_shelxl_version_number 2014/7
_chemical_oxdiff_formula C25H30O4Na1
_shelx_space_group_comment
;
The symmetry employed for this shelxl refinement is uniquely defined
by the following loop, which should always be used as a source of
symmetry information in preference to the above space-group names.
They are only intended as comments.
;
_shelx_estimated_absorpt_t_max 0.987
_shelx_estimated_absorpt_t_min 0.948
_reflns_odcompleteness_completeness 99.66
_reflns_odcompleteness_iscentric 1
_reflns_odcompleteness_theta 26.32
_olex2_refinement_description
;
1. Fixed Uiso
 At 1.2 times of:
  All C(H) groups
 At 1.5 times of:
  All C(H,H,H) groups, All C(H,H,H,H,H,H) groups, All O(H,H) groups, All O(H,
  H,H,H) groups
2. Restrained distances
 C71-C73
 1.45 with sigma of 0.02
 O64-H64B
 -0.95 with sigma of 0.02
 O64-H64A
 -0.95 with sigma of 0.02
 O61-H61B
 -0.95 with sigma of 0.02
 O61-H61A
 -0.95 with sigma of 0.02
 O62-H62B
 -0.95 with sigma of 0.02
 O62-H62A
 -0.95 with sigma of 0.02
 O63-H63A
 -0.95 with sigma of 0.02
 O63-H63B
 -0.95 with sigma of 0.02
 O81-H81A
 -0.95 with sigma of 0.02
 O81-H81B
 -0.95 with sigma of 0.02
 O80-H80B
 1.05 with sigma of 0.02
 O80-H80A
 1.05 with sigma of 0.02
 C71-C72
 1.45 with sigma of 0.02
 C71-C72B
 -1.4 with sigma of 0.02
 O70-C71
 -1.2 with sigma of 0.02
3. Uiso/Uaniso restraints and constraints
O70 \\sim C71 \\sim C72 \\sim C73: within 2A with sigma of 0.04 and sigma for
terminal atoms of 0.08
Uanis(C72) = Uanis(C72B)
4. Others
 Sof(C72B)=Sof(H72D)=Sof(H72E)=Sof(H72F)=Sof(C73B)=Sof(H73D)=Sof(H73E)=
 Sof(H73F)=1-FVAR(1)
 Sof(C72)=Sof(H72A)=Sof(H72B)=Sof(H72C)=Sof(C73)=Sof(H73A)=Sof(H73B)=Sof(H73C)=
 FVAR(1)
 Fixed Sof: O82(0.25)
5.a Aromatic/amide H refined with riding coordinates:
 C2(H2), C7(H7), C8(H8), C12(H12), C13(H13), C15(H15), C16(H16), C22(H22),
 C23(H23), C25(H25), C26(H26), C32(H32), C37(H37), C38(H38), C42(H42), C43(H43),
  C45(H45), C46(H46), C52(H52), C53(H53), C55(H55), C56(H56)
5.b Idealised Me refined as rotating group:
 C72(H72A,H72B,H72C), C72B(H72D,H72E,H72F), C73(H73A,H73B,H73C), C73B(H73D,
 H73E,H73F), C77(H77A,H77B,H77C), C78(H78A,H78B,H78C)
;
_olex2_submission_special_instructions 'No special instructions were received'
_oxdiff_exptl_absorpt_empirical_details
;
Empirical correction (ABSPACK) includes:
- Absorption correction using spherical harmonics
- Frame scaling
;
_oxdiff_exptl_absorpt_empirical_full_max 1.096
_oxdiff_exptl_absorpt_empirical_full_min 0.876

loop_
_space_group_symop_operation_xyz
'x, y, z'
'-x+1/2, y+1/2, -z+1/2'
'-x, -y, -z'
'x-1/2, -y-1/2, z-1/2'

loop_
_atom_site_label
_atom_site_type_symbol
_atom_site_fract_x
_atom_site_fract_y
_atom_site_fract_z
_atom_site_U_iso_or_equiv
_atom_site_adp_type
_atom_site_occupancy
_atom_site_site_symmetry_order
_atom_site_calc_flag
_atom_site_refinement_flags_posn
_atom_site_refinement_flags_adp
_atom_site_refinement_flags_occupancy
_atom_site_disorder_assembly
_atom_site_disorder_group
Na1 Na 0.49986(4) 0.11854(13) 0.09672(4) 0.0204(2) Uani 1 1 d . . . . .
C1 C 0.36886(11) -0.0047(3) 0.45445(10) 0.0176(6) Uani 1 1 d . . . . .
Na2 Na 0.48079(4) -0.25102(13) 0.06856(4) 0.0222(3) Uani 1 1 d . . . . .
C2 C 0.37982(11) -0.0517(3) 0.40517(11) 0.0196(6) Uani 1 1 d . . . . .
H2 H 0.3472 -0.0663 0.3795 0.023 Uiso 1 1 calc R . . . .
Na3 Na 0.41468(5) 0.41417(13) 0.13561(4) 0.0252(3) Uani 1 1 d . . . . .
C3 C 0.43619(11) -0.0784(3) 0.39165(10) 0.0176(6) Uani 1 1 d . . . . .
H62A H 0.6927(12) -0.005(3) 0.1082(12) 0.026 Uiso 1 1 d DR . . . .
H62B H 0.7084(10) -0.182(3) 0.1150(12) 0.026 Uiso 1 1 d DR . . . .
H61A H 0.5681(13) -0.021(4) 0.0228(8) 0.026 Uiso 1 1 d DR . . . .
H63A H 0.5875(12) -0.429(3) 0.0893(9) 0.026 Uiso 1 1 d DR . . . .
H63B H 0.5530(12) -0.474(3) 0.1305(11) 0.026 Uiso 1 1 d DR . . . .
H64A H 0.4777(10) 0.379(3) 0.0301(12) 0.026 Uiso 1 1 d DR . . . .
Na4 Na 0.59652(5) -0.13141(14) 0.16337(5) 0.0289(3) Uani 1 1 d . . . . .
C4 C 0.48484(11) -0.0646(3) 0.43032(11) 0.0181(6) Uani 1 1 d . . . . .
C5 C 0.47539(11) -0.0104(3) 0.48043(10) 0.0175(6) Uani 1 1 d . . . . .
C6 C 0.41684(11) 0.0236(3) 0.49265(10) 0.0172(6) Uani 1 1 d . . . . .
C7 C 0.54371(11) -0.1122(3) 0.42115(11) 0.0200(6) Uani 1 1 d . . . . .
H7 H 0.5501 -0.1577 0.3886 0.024 Uiso 1 1 calc R . . . .
C8 C 0.41036(11) 0.0934(3) 0.54235(11) 0.0199(6) Uani 1 1 d . . . . .
H8 H 0.3723 0.1276 0.5497 0.024 Uiso 1 1 calc R . . . .
C11 C 0.30657(11) 0.0094(3) 0.46466(11) 0.0183(6) Uani 1 1 d . . . . .
C12 C 0.28729(11) -0.0583(3) 0.50903(11) 0.0188(6) Uani 1 1 d . . . . .
H12 H 0.3150 -0.1089 0.5343 0.023 Uiso 1 1 calc R . . . .
C13 C 0.22840(11) -0.0530(3) 0.51679(11) 0.0201(6) Uani 1 1 d . . . . .
H13 H 0.2162 -0.0963 0.5478 0.024 Uiso 1 1 calc R . . . .
C14 C 0.18715(11) 0.0152(3) 0.47964(11) 0.0181(6) Uani 1 1 d . . . . .
C15 C 0.20506(11) 0.0807(3) 0.43445(11) 0.0195(6) Uani 1 1 d . . . . .
H15 H 0.1768 0.1257 0.4085 0.023 Uiso 1 1 calc R . . . .
C16 C 0.26416(11) 0.0800(3) 0.42758(11) 0.0203(6) Uani 1 1 d . . . . .
H16 H 0.2764 0.1281 0.3972 0.024 Uiso 1 1 calc R . . . .
C17 C 0.12355(11) 0.0238(3) 0.48897(11) 0.0189(6) Uani 1 1 d . . . . .
O18 O 0.11318(8) 0.0456(2) 0.53522(7) 0.0246(5) Uani 1 1 d . . . . .
O19 O 0.08430(7) 0.0110(2) 0.45122(7) 0.0198(4) Uani 1 1 d . . . . .
C21 C 0.44271(11) -0.1136(3) 0.33679(10) 0.0175(6) Uani 1 1 d . . . . .
C22 C 0.40689(11) -0.2314(3) 0.30868(11) 0.0200(6) Uani 1 1 d . . . . .
H22 H 0.3792 -0.2942 0.3254 0.024 Uiso 1 1 calc R . . . .
C23 C 0.41106(11) -0.2582(3) 0.25669(11) 0.0212(6) Uani 1 1 d . . . . .
H23 H 0.3862 -0.3389 0.2382 0.025 Uiso 1 1 calc R . . . .
C24 C 0.45139(11) -0.1675(3) 0.23127(10) 0.0178(6) Uani 1 1 d . . . . .
C25 C 0.48664(12) -0.0505(3) 0.25910(11) 0.0218(6) Uani 1 1 d . . . . .
H25 H 0.5141 0.0128 0.2423 0.026 Uiso 1 1 calc R . . . .
C26 C 0.48276(12) -0.0235(3) 0.31101(11) 0.0229(6) Uani 1 1 d . . . . .
H26 H 0.5077 0.0574 0.3293 0.027 Uiso 1 1 calc R . . . .
C27 C 0.45817(12) -0.1978(3) 0.17522(11) 0.0205(6) Uani 1 1 d . . . . .
O28 O 0.42682(10) -0.3079(2) 0.15159(8) 0.0332(5) Uani 1 1 d . . . . .
C31 C 0.06997(11) 0.0772(3) -0.09212(11) 0.0186(6) Uani 1 1 d . . . . .
C32 C 0.12520(11) 0.0549(3) -0.06428(11) 0.0188(6) Uani 1 1 d . . . . .
H32 H 0.1591 0.0693 -0.0818 0.023 Uiso 1 1 calc R . . . .
C33 C 0.13353(11) 0.0131(3) -0.01258(11) 0.0188(6) Uani 1 1 d . . . . .
C34 C 0.08310(11) -0.0158(3) 0.01383(11) 0.0180(6) Uani 1 1 d . . . . .
C35 C 0.02575(11) 0.0118(3) -0.01308(11) 0.0176(6) Uani 1 1 d . . . . .
C36 C 0.01899(11) 0.0618(3) -0.06606(11) 0.0177(6) Uani 1 1 d . . . . .
C37 C -0.03905(11) 0.1009(3) -0.08986(11) 0.0205(6) Uani 1 1 d . . . . .
H37 H -0.0436 0.1440 -0.1240 0.025 Uiso 1 1 calc R . . . .
C38 C -0.08748(11) 0.0786(3) -0.06543(11) 0.0199(6) Uani 1 1 d . . . . .
H38 H -0.1252 0.1052 -0.0828 0.024 Uiso 1 1 calc R . . . .
C41 C 0.06757(11) 0.1143(3) -0.14785(10) 0.0173(6) Uani 1 1 d . . . . .
C42 C 0.02918(12) 0.0302(3) -0.18447(11) 0.0215(6) Uani 1 1 d . . . . .
H42 H 0.0036 -0.0531 -0.1734 0.026 Uiso 1 1 calc R . . . .
C43 C 0.02727(12) 0.0648(3) -0.23687(11) 0.0217(6) Uani 1 1 d . . . . .
H43 H -0.0001 0.0072 -0.2609 0.026 Uiso 1 1 calc R . . . .
C44 C 0.06533(11) 0.1839(3) -0.25422(11) 0.0188(6) Uani 1 1 d . . . . .
C45 C 0.10588(12) 0.2616(3) -0.21838(11) 0.0213(6) Uani 1 1 d . . . . .
H45 H 0.1335 0.3383 -0.2298 0.026 Uiso 1 1 calc R . . . .
C46 C 0.10681(11) 0.2295(3) -0.16631(11) 0.0208(6) Uani 1 1 d . . . . .
H46 H 0.1346 0.2865 -0.1425 0.025 Uiso 1 1 calc R . . . .
C47 C 0.05987(12) 0.2294(3) -0.31066(11) 0.0209(6) Uani 1 1 d . . . . .
O48 O 0.01917(8) 0.1609(2) -0.34040(7) 0.0250(4) Uani 1 1 d . . . . .
O49 O 0.09564(9) 0.3366(2) -0.32489(8) 0.0283(5) Uani 1 1 d . . . . .
C51 C 0.19571(11) 0.0035(3) 0.01257(11) 0.0174(6) Uani 1 1 d . . . . .
C52 C 0.23886(11) -0.0732(3) -0.01325(11) 0.0191(6) Uani 1 1 d . . . . .
H52 H 0.2275 -0.1350 -0.0439 0.023 Uiso 1 1 calc R . . . .
C53 C 0.29823(11) -0.0603(3) 0.00532(11) 0.0184(6) Uani 1 1 d . . . . .
H53 H 0.3270 -0.1148 -0.0125 0.022 Uiso 1 1 calc R . . . .
C54 C 0.31587(11) 0.0310(3) 0.04947(11) 0.0168(6) Uani 1 1 d . . . . .
C55 C 0.27308(11) 0.1060(3) 0.07604(11) 0.0194(6) Uani 1 1 d . . . . .
H55 H 0.2846 0.1678 0.1067 0.023 Uiso 1 1 calc R . . . .
C56 C 0.21396(12) 0.0909(3) 0.05798(11) 0.0212(6) Uani 1 1 d . . . . .
H56 H 0.1852 0.1409 0.0768 0.025 Uiso 1 1 calc R . . . .
C57 C 0.38092(11) 0.0536(3) 0.06802(11) 0.0173(6) Uani 1 1 d . . . . .
O58 O 0.41763(7) -0.0285(2) 0.04507(7) 0.0201(4) Uani 1 1 d . . . . .
O59 O 0.39511(8) 0.1544(2) 0.10397(8) 0.0251(5) Uani 1 1 d . . . . .
O60 O 0.49595(8) -0.1098(2) 0.15559(7) 0.0221(4) Uani 1 1 d . . . . .
O61 O 0.56519(9) -0.0536(3) 0.05576(8) 0.0259(5) Uani 1 1 d D . . . .
H61B H 0.6026(9) -0.074(4) 0.0703(12) 0.039 Uiso 1 1 d DR . . . .
H64B H 0.5409(10) 0.356(4) 0.0290(13) 0.039 Uiso 1 1 d DR . . . .
O62 O 0.67590(10) -0.1073(3) 0.11363(10) 0.0409(6) Uani 1 1 d D . . . .
O63 O 0.56922(9) -0.3824(2) 0.11607(8) 0.0269(5) Uani 1 1 d D . . . .
O64 O 0.50527(8) 0.2973(2) 0.02422(8) 0.0221(4) Uani 1 1 d D . . . .
O70 O 0.35189(19) 0.3670(4) 0.20099(15) 0.1082(15) Uani 1 1 d D U . . .
C71 C 0.3306(2) 0.2773(6) 0.2303(2) 0.0843(17) Uani 1 1 d D U . . .
C72 C 0.3479(11) 0.2957(14) 0.2886(5) 0.128(5) Uani 0.609(9) 1 d D U P A 1
H72A H 0.3666 0.1917 0.3023 0.192 Uiso 0.609(9) 1 calc GR . P A 1
H72B H 0.3124 0.3176 0.3056 0.192 Uiso 0.609(9) 1 calc GR . P A 1
H72C H 0.3755 0.3896 0.2952 0.192 Uiso 0.609(9) 1 calc GR . P A 1
C72B C 0.3545(18) 0.226(2) 0.2788(9) 0.128(5) Uani 0.391(9) 1 d D . P A 2
H72D H 0.3386 0.1151 0.2863 0.192 Uiso 0.391(9) 1 calc GR . P A 2
H72E H 0.3444 0.3072 0.3046 0.192 Uiso 0.391(9) 1 calc GR . P A 2
H72F H 0.3975 0.2183 0.2799 0.192 Uiso 0.391(9) 1 calc GR . P A 2
C73 C 0.2629(4) 0.2274(16) 0.2217(4) 0.129(6) Uani 0.609(9) 1 d D U P A 2
H73A H 0.2423 0.2999 0.1951 0.194 Uiso 0.609(9) 1 calc GR . P A 2
H73B H 0.2455 0.2418 0.2540 0.194 Uiso 0.609(9) 1 calc GR . P A 2
H73C H 0.2590 0.1097 0.2106 0.194 Uiso 0.609(9) 1 calc GR . P A 2
C73B C 0.3219(6) 0.1006(13) 0.2195(5) 0.080(5) Uani 0.391(9) 1 d . . P A 1
H73D H 0.3083 0.0852 0.1828 0.120 Uiso 0.391(9) 1 calc GR . P A 1
H73E H 0.2923 0.0559 0.2402 0.120 Uiso 0.391(9) 1 calc GR . P A 1
H73F H 0.3593 0.0405 0.2281 0.120 Uiso 0.391(9) 1 calc GR . P A 1
O75 O 0.65933(11) -0.2654(3) 0.22995(10) 0.0522(7) Uani 1 1 d . . . . .
C76 C 0.67573(15) -0.2965(4) 0.27565(15) 0.0421(9) Uani 1 1 d . . . . .
C77 C 0.72502(18) -0.4182(5) 0.29019(18) 0.0629(12) Uani 1 1 d . . . . .
H77A H 0.7407 -0.4582 0.2589 0.094 Uiso 1 1 calc GR . . . .
H77B H 0.7101 -0.5140 0.3085 0.094 Uiso 1 1 calc GR . . . .
H77C H 0.7564 -0.3621 0.3126 0.094 Uiso 1 1 calc GR . . . .
C78 C 0.64951(19) -0.2170(5) 0.31828(16) 0.0605(11) Uani 1 1 d . . . . .
H78A H 0.6775 -0.1362 0.3357 0.091 Uiso 1 1 calc GR . . . .
H78B H 0.6402 -0.3033 0.3429 0.091 Uiso 1 1 calc GR . . . .
H78C H 0.6132 -0.1582 0.3048 0.091 Uiso 1 1 calc GR . . . .
O80 O 0.76818(12) 0.0910(3) 0.34692(11) 0.0564(7) Uani 1 1 d D . . . .
O81 O 0.81943(9) -0.2243(3) 0.38720(9) 0.0379(6) Uani 1 1 d D . . . .
O82 O 0.2986(5) -0.1661(15) 0.1693(5) 0.077(4) Uiso 0.25 1 d . . P . .
H81A H 0.8470(18) -0.263(6) 0.3662(17) 0.115 Uiso 1 1 d DR . . . .
H81B H 0.841(2) -0.157(6) 0.4127(16) 0.115 Uiso 1 1 d DR . . . .
H80A H 0.794(2) 0.124(6) 0.3169(15) 0.115 Uiso 1 1 d DR . . . .
H80B H 0.786(2) -0.032(4) 0.359(2) 0.115 Uiso 1 1 d DR . . . .

loop_
_atom_site_aniso_label
_atom_site_aniso_U_11
_atom_site_aniso_U_22
_atom_site_aniso_U_33
_atom_site_aniso_U_23
_atom_site_aniso_U_13
_atom_site_aniso_U_12
Na1 0.0196(5) 0.0246(6) 0.0166(6) -0.0011(4) 0.0014(4) -0.0009(4)
C1 0.0173(13) 0.0238(14) 0.0121(15) -0.0007(11) 0.0031(11) -0.0007(11)
Na2 0.0231(6) 0.0242(6) 0.0188(6) -0.0015(5) 0.0004(5) 0.0019(4)
C2 0.0170(13) 0.0254(15) 0.0160(15) -0.0011(11) 0.0007(11) -0.0002(11)
Na3 0.0315(6) 0.0255(6) 0.0192(7) -0.0030(5) 0.0049(5) -0.0023(5)
C3 0.0177(13) 0.0248(14) 0.0110(14) -0.0014(11) 0.0040(11) -0.0022(11)
Na4 0.0249(6) 0.0309(6) 0.0305(8) -0.0046(5) 0.0016(5) 0.0030(5)
C4 0.0164(13) 0.0254(14) 0.0129(15) -0.0035(11) 0.0037(11) -0.0025(10)
C5 0.0164(13) 0.0234(14) 0.0133(15) -0.0020(11) 0.0048(11) -0.0012(11)
C6 0.0147(13) 0.0242(14) 0.0130(15) 0.0004(11) 0.0027(11) -0.0004(10)
C7 0.0180(14) 0.0291(15) 0.0138(15) -0.0041(11) 0.0058(11) 0.0004(11)
C8 0.0147(13) 0.0312(15) 0.0149(15) -0.0028(12) 0.0060(11) -0.0003(11)
C11 0.0172(13) 0.0243(14) 0.0136(15) -0.0050(11) 0.0030(11) -0.0004(11)
C12 0.0172(13) 0.0245(14) 0.0142(15) -0.0007(11) 0.0000(11) 0.0051(11)
C13 0.0194(14) 0.0287(15) 0.0131(15) 0.0010(12) 0.0064(11) 0.0014(11)
C14 0.0157(13) 0.0225(14) 0.0165(16) -0.0032(11) 0.0029(11) 0.0015(10)
C15 0.0176(13) 0.0247(15) 0.0158(15) 0.0011(11) -0.0004(11) 0.0015(11)
C16 0.0231(14) 0.0280(15) 0.0104(14) -0.0009(11) 0.0042(11) -0.0019(11)
C17 0.0170(13) 0.0209(14) 0.0187(17) 0.0020(11) 0.0019(11) 0.0001(10)
O18 0.0201(10) 0.0405(12) 0.0139(11) -0.0011(9) 0.0053(8) 0.0000(8)
O19 0.0162(9) 0.0266(10) 0.0166(11) 0.0009(8) 0.0019(8) 0.0008(8)
C21 0.0151(13) 0.0267(15) 0.0108(15) -0.0009(11) 0.0014(11) 0.0015(10)
C22 0.0171(13) 0.0262(15) 0.0174(16) -0.0008(12) 0.0047(11) -0.0033(11)
C23 0.0224(14) 0.0255(15) 0.0158(16) -0.0034(12) 0.0021(11) -0.0034(11)
C24 0.0194(13) 0.0202(13) 0.0134(15) 0.0015(11) 0.0003(11) 0.0044(10)
C25 0.0223(14) 0.0276(15) 0.0163(16) -0.0017(12) 0.0064(12) -0.0059(11)
C26 0.0251(15) 0.0264(15) 0.0172(16) -0.0066(12) 0.0031(12) -0.0072(12)
C27 0.0248(15) 0.0222(14) 0.0144(15) 0.0006(11) 0.0019(12) 0.0063(11)
O28 0.0559(14) 0.0270(11) 0.0167(12) -0.0071(9) 0.0041(10) -0.0142(10)
C31 0.0194(14) 0.0216(14) 0.0146(15) 0.0012(11) 0.0005(11) -0.0026(11)
C32 0.0174(13) 0.0248(14) 0.0145(15) 0.0026(11) 0.0032(11) -0.0027(11)
C33 0.0156(13) 0.0227(14) 0.0179(16) 0.0018(11) 0.0008(11) -0.0015(10)
C34 0.0153(13) 0.0234(14) 0.0150(15) 0.0000(11) 0.0002(11) -0.0015(10)
C35 0.0157(13) 0.0229(14) 0.0140(15) 0.0000(11) 0.0008(11) -0.0004(10)
C36 0.0159(13) 0.0213(14) 0.0157(15) 0.0015(11) 0.0009(11) -0.0006(10)
C37 0.0195(14) 0.0290(15) 0.0123(15) 0.0043(11) -0.0009(11) -0.0003(11)
C38 0.0153(13) 0.0268(15) 0.0169(16) 0.0026(12) -0.0018(11) 0.0015(11)
C41 0.0155(13) 0.0242(14) 0.0122(15) 0.0032(11) 0.0020(11) 0.0005(10)
C42 0.0195(14) 0.0272(15) 0.0172(16) 0.0044(12) -0.0003(11) -0.0043(11)
C43 0.0246(15) 0.0250(15) 0.0151(16) -0.0005(12) 0.0002(12) -0.0016(11)
C44 0.0218(14) 0.0215(14) 0.0133(15) 0.0024(11) 0.0028(11) 0.0041(11)
C45 0.0203(14) 0.0274(15) 0.0171(16) 0.0035(12) 0.0055(11) -0.0019(11)
C46 0.0188(14) 0.0274(15) 0.0159(15) 0.0021(12) 0.0008(11) -0.0013(11)
C47 0.0267(15) 0.0196(14) 0.0171(16) 0.0011(11) 0.0049(12) 0.0069(11)
O48 0.0320(11) 0.0280(11) 0.0136(11) -0.0003(8) -0.0030(9) 0.0029(9)
O49 0.0373(12) 0.0290(11) 0.0200(12) 0.0057(9) 0.0087(9) -0.0021(9)
C51 0.0149(13) 0.0208(14) 0.0167(15) 0.0037(11) 0.0025(11) -0.0003(10)
C52 0.0222(14) 0.0247(14) 0.0103(14) -0.0014(11) 0.0005(11) -0.0025(11)
C53 0.0163(13) 0.0211(14) 0.0180(16) 0.0004(11) 0.0030(11) 0.0020(10)
C54 0.0151(13) 0.0180(13) 0.0169(15) 0.0022(11) 0.0000(11) 0.0003(10)
C55 0.0188(14) 0.0235(14) 0.0155(15) -0.0020(11) 0.0004(11) 0.0000(11)
C56 0.0179(14) 0.0256(15) 0.0203(16) -0.0013(12) 0.0032(12) 0.0033(11)
C57 0.0155(13) 0.0209(14) 0.0157(15) 0.0038(11) 0.0033(11) -0.0011(10)
O58 0.0148(9) 0.0278(10) 0.0180(11) 0.0007(8) 0.0029(8) 0.0018(8)
O59 0.0215(10) 0.0288(11) 0.0244(12) -0.0095(9) -0.0001(9) -0.0011(8)
O60 0.0214(10) 0.0311(11) 0.0143(11) 0.0017(8) 0.0046(8) 0.0015(8)
O61 0.0232(11) 0.0379(12) 0.0173(12) 0.0046(9) 0.0047(9) 0.0045(9)
O62 0.0337(13) 0.0491(15) 0.0396(16) 0.0067(12) 0.0040(11) -0.0028(11)
O63 0.0335(12) 0.0240(11) 0.0251(13) -0.0003(9) 0.0118(9) 0.0009(9)
O64 0.0167(10) 0.0252(11) 0.0246(12) -0.0014(9) 0.0031(8) 0.0004(8)
O70 0.185(4) 0.060(2) 0.101(3) -0.0229(19) 0.107(3) -0.038(2)
C71 0.121(4) 0.068(3) 0.074(4) -0.025(3) 0.056(3) -0.043(3)
C72 0.160(9) 0.055(9) 0.151(9) 0.063(8) -0.061(8) -0.011(11)
C72B 0.160(9) 0.055(9) 0.151(9) 0.063(8) -0.061(8) -0.011(11)
C73 0.076(7) 0.208(13) 0.111(9) -0.061(8) 0.041(6) -0.081(8)
C73B 0.115(12) 0.054(7) 0.062(9) 0.019(6) -0.029(8) 0.008(7)
O75 0.0532(16) 0.0642(17) 0.0365(17) 0.0074(13) -0.0061(13) 0.0026(13)
C76 0.0363(19) 0.042(2) 0.046(3) 0.0051(17) -0.0013(17) -0.0094(15)
C77 0.054(3) 0.072(3) 0.060(3) 0.008(2) -0.007(2) 0.010(2)
C78 0.068(3) 0.059(3) 0.057(3) -0.003(2) 0.022(2) -0.007(2)
O80 0.0569(17) 0.0638(18) 0.0474(19) 0.0062(14) 0.0017(14) -0.0085(14)
O81 0.0298(13) 0.0536(15) 0.0305(15) -0.0053(11) 0.0045(10) -0.0051(10)

loop_
_atom_type_symbol
_atom_type_description
_atom_type_scat_dispersion_real
_atom_type_scat_dispersion_imag
_atom_type_scat_source
C C 0.0033 0.0016 'International Tables Vol C Tables 4.2.6.8 and 6.1.1.4'
H H 0.0000 0.0000 'International Tables Vol C Tables 4.2.6.8 and 6.1.1.4'
O O 0.0106 0.0060 'International Tables Vol C Tables 4.2.6.8 and 6.1.1.4'
Na Na 0.0362 0.0249 'International Tables Vol C Tables 4.2.6.8 and 6.1.1.4'

loop_
_geom_angle_atom_site_label_1
_geom_angle_atom_site_label_2
_geom_angle_atom_site_label_3
_geom_angle
_geom_angle_site_symmetry_1
_geom_angle_site_symmetry_3
_geom_angle_publ_flag
Na2 Na1 Na3 133.74(4) . . ?
Na2 Na1 Na4 67.43(3) . . ?
Na3 Na1 Na4 130.51(4) . . ?
C47 Na1 Na2 130.03(7) 4_666 . ?
C47 Na1 Na3 71.58(6) 4_666 . ?
C47 Na1 Na4 65.79(6) 4_666 . ?
O48 Na1 Na2 151.21(7) 4_666 . ?
O48 Na1 Na3 48.45(5) 4_666 . ?
O48 Na1 Na4 91.15(6) 4_666 . ?
O48 Na1 C47 25.41(7) 4_666 4_666 ?
O48 Na1 O49 49.58(6) 4_666 4_666 ?
O48 Na1 C57 114.57(8) 4_666 . ?
O48 Na1 O58 141.59(8) 4_666 . ?
O48 Na1 O59 88.09(7) 4_666 . ?
O49 Na1 Na2 111.82(5) 4_666 . ?
O49 Na1 Na3 96.97(5) 4_666 . ?
O49 Na1 Na4 44.40(5) 4_666 . ?
O49 Na1 C47 25.42(6) 4_666 4_666 ?
C57 Na1 Na2 69.39(6) . . ?
C57 Na1 Na3 67.79(6) . . ?
C57 Na1 Na4 126.96(7) . . ?
C57 Na1 C47 130.91(9) . 4_666 ?
C57 Na1 O49 149.83(8) . 4_666 ?
O58 Na1 Na2 48.31(5) . . ?
O58 Na1 Na3 93.89(5) . . ?
O58 Na1 Na4 114.87(6) . . ?
O58 Na1 C47 155.02(8) . 4_666 ?
O58 Na1 O49 157.62(7) . 4_666 ?
O58 Na1 C57 27.08(7) . . ?
O59 Na1 Na2 90.98(6) . . ?
O59 Na1 Na3 43.25(5) . . ?
O59 Na1 Na4 129.05(6) . . ?
O59 Na1 C47 105.09(8) . 4_666 ?
O59 Na1 O49 127.62(7) . 4_666 ?
O59 Na1 C57 26.65(7) . . ?
O59 Na1 O58 53.70(6) . . ?
O60 Na1 Na2 53.63(5) . . ?
O60 Na1 Na3 106.18(6) . . ?
O60 Na1 Na4 43.68(5) . . ?
O60 Na1 C47 80.19(8) . 4_666 ?
O60 Na1 O48 97.63(8) . 4_666 ?
O60 Na1 O49 73.40(7) . 4_666 ?
O60 Na1 C57 85.70(7) . . ?
O60 Na1 O58 84.80(7) . . ?
O60 Na1 O59 85.97(7) . . ?
O61 Na1 Na2 54.10(6) . . ?
O61 Na1 Na3 168.25(7) . . ?
O61 Na1 Na4 58.27(6) . . ?
O61 Na1 C47 110.82(8) . 4_666 ?
O61 Na1 O48 130.79(8) . 4_666 ?
O61 Na1 O49 85.72(7) . 4_666 ?
O61 Na1 C57 114.64(8) . . ?
O61 Na1 O58 87.61(7) . . ?
O61 Na1 O59 140.99(8) . . ?
O61 Na1 O60 85.56(7) . . ?
O61 Na1 O64 83.90(8) . . ?
O64 Na1 Na2 113.76(6) . . ?
O64 Na1 Na3 84.52(6) . . ?
O64 Na1 Na4 133.14(6) . . ?
O64 Na1 C47 110.53(8) . 4_666 ?
O64 Na1 O48 94.86(7) . 4_666 ?
O64 Na1 O49 113.06(7) . 4_666 ?
O64 Na1 C57 91.98(8) . . ?
O64 Na1 O58 87.38(7) . . ?
O64 Na1 O59 97.62(8) . . ?
O64 Na1 O60 167.13(8) . . ?
C2 C1 C6 119.3(2) . . ?
C2 C1 C11 117.7(2) . . ?
C6 C1 C11 123.0(2) . . ?
Na1 Na2 Na3 130.55(4) . 1_545 ?
Na1 Na2 Na4 59.83(3) . . ?
Na4 Na2 Na3 100.32(4) . 1_545 ?
O19 Na2 Na1 150.56(6) 2_545 . ?
O19 Na2 Na3 41.21(5) 2_545 1_545 ?
O19 Na2 Na4 138.51(6) 2_545 . ?
O19 Na2 C27 98.36(8) 2_545 . ?
O19 Na2 O28 73.16(7) 2_545 . ?
O19 Na2 O60 123.84(7) 2_545 . ?
O19 Na2 O61 155.65(8) 2_545 . ?
O19 Na2 O63 102.80(7) 2_545 . ?
O19 Na2 O64 79.74(7) 2_545 3_655 ?
C27 Na2 Na1 70.50(6) . . ?
C27 Na2 Na3 61.02(6) . 1_545 ?
C27 Na2 Na4 59.55(6) . . ?
O28 Na2 Na1 91.97(5) . . ?
O28 Na2 Na3 38.63(5) . 1_545 ?
O28 Na2 Na4 81.57(6) . . ?
O28 Na2 C27 25.31(7) . . ?
O58 Na2 Na1 52.81(5) . . ?
O58 Na2 Na3 114.15(6) . 1_545 ?
O58 Na2 Na4 111.80(6) . . ?
O58 Na2 O19 101.08(7) . 2_545 ?
O58 Na2 C27 88.22(8) . . ?
O58 Na2 O28 90.77(7) . . ?
O58 Na2 O60 85.15(7) . . ?
O58 Na2 O61 87.20(7) . . ?
O58 Na2 O63 154.21(8) . . ?
O58 Na2 O64 90.02(7) . 3_655 ?
O60 Na2 Na1 49.65(5) . . ?
O60 Na2 Na3 85.05(5) . 1_545 ?
O60 Na2 Na4 40.14(5) . . ?
O60 Na2 C27 25.53(7) . . ?
O60 Na2 O28 50.84(6) . . ?
O60 Na2 O61 79.34(7) . . ?
O61 Na2 Na1 49.11(5) . . ?
O61 Na2 Na3 152.39(6) . 1_545 ?
O61 Na2 Na4 53.71(6) . . ?
O61 Na2 C27 104.80(8) . . ?
O61 Na2 O28 130.09(8) . . ?
O63 Na2 Na1 101.56(6) . . ?
O63 Na2 Na3 78.92(6) . 1_545 ?
O63 Na2 Na4 42.47(5) . . ?
O63 Na2 C27 78.84(8) . . ?
O63 Na2 O28 86.95(8) . . ?
O63 Na2 O60 73.54(7) . . ?
O63 Na2 O61 74.90(7) . . ?
O63 Na2 O64 103.64(7) . 3_655 ?
O64 Na2 Na1 110.14(6) 3_655 . ?
O64 Na2 Na3 117.81(6) 3_655 1_545 ?
O64 Na2 Na4 123.28(6) 3_655 . ?
O64 Na2 C27 177.13(8) 3_655 . ?
O64 Na2 O28 152.52(8) 3_655 . ?
O64 Na2 O60 156.42(7) 3_655 . ?
O64 Na2 O61 77.38(7) 3_655 . ?
C1 C2 H2 118.4 . . ?
C3 C2 C1 123.1(3) . . ?
C3 C2 H2 118.4 . . ?
Na1 Na3 Na2 94.77(4) . 1_565 ?
O19 Na3 Na1 82.39(5) 2 . ?
O19 Na3 Na2 41.81(5) 2 1_565 ?
O19 Na3 O48 101.77(7) 2 4_666 ?
O28 Na3 Na1 133.83(7) 1_565 . ?
O28 Na3 Na2 47.09(6) 1_565 1_565 ?
O28 Na3 O19 81.15(8) 1_565 2 ?
O28 Na3 O48 95.47(8) 1_565 4_666 ?
O28 Na3 O70 95.33(10) 1_565 . ?
O48 Na3 Na1 46.88(5) 4_666 . ?
O48 Na3 Na2 81.74(5) 4_666 1_565 ?
O59 Na3 Na1 47.87(5) . . ?
O59 Na3 Na2 125.14(7) . 1_565 ?
O59 Na3 O19 88.33(8) . 2 ?
O59 Na3 O28 168.61(10) . 1_565 ?
O59 Na3 O48 90.94(7) . 4_666 ?
O59 Na3 O70 90.45(10) . . ?
O70 Na3 Na1 122.34(10) . . ?
O70 Na3 Na2 141.54(9) . 1_565 ?
O70 Na3 O19 143.18(13) . 2 ?
O70 Na3 O48 115.05(13) . 4_666 ?
C2 C3 C4 118.7(2) . . ?
C2 C3 C21 118.2(2) . . ?
C4 C3 C21 123.1(2) . . ?
Na1 Na4 Na2 52.74(3) . . ?
Na1 Na4 H61B 59.1(5) . . ?
Na2 Na4 H61B 59.2(5) . . ?
O49 Na4 Na1 57.18(6) 4_666 . ?
O49 Na4 Na2 109.91(7) 4_666 . ?
O49 Na4 O61 84.76(7) 4_666 . ?
O49 Na4 H61B 87.0(7) 4_666 . ?
O49 Na4 O63 152.71(9) 4_666 . ?
O49 Na4 O75 111.30(9) 4_666 . ?
O60 Na4 Na1 46.12(5) . . ?
O60 Na4 Na2 45.30(5) . . ?
O60 Na4 O49 85.06(8) . 4_666 ?
O60 Na4 O61 76.29(7) . . ?
O60 Na4 H61B 93.9(5) . . ?
O60 Na4 O62 140.58(9) . . ?
O60 Na4 O63 79.48(7) . . ?
O60 Na4 O75 127.90(9) . . ?
O61 Na4 Na1 44.25(5) . . ?
O61 Na4 Na2 45.13(5) . . ?
O61 Na4 H61B 17.6(4) . . ?
O62 Na4 Na1 99.78(7) . . ?
O62 Na4 Na2 101.32(7) . . ?
O62 Na4 O49 90.52(9) . 4_666 ?
O62 Na4 O61 64.30(8) . . ?
O62 Na4 H61B 46.8(5) . . ?
O62 Na4 O63 87.41(9) . . ?
O62 Na4 O75 90.11(9) . . ?
O63 Na4 Na1 96.39(6) . . ?
O63 Na4 Na2 44.35(6) . . ?
O63 Na4 O61 69.86(7) . . ?
O63 Na4 H61B 71.9(7) . . ?
O75 Na4 Na1 164.53(8) . . ?
O75 Na4 Na2 137.00(8) . . ?
O75 Na4 O61 150.49(9) . . ?
O75 Na4 H61B 134.4(5) . . ?
O75 Na4 O63 95.92(9) . . ?
C3 C4 C7 122.1(2) . . ?
C5 C4 C3 119.4(2) . . ?
C5 C4 C7 118.4(2) . . ?
C4 C5 C5 120.1(3) . 3_656 ?
C4 C5 C6 120.4(2) . . ?
C6 C5 C5 119.5(3) . 3_656 ?
C1 C6 C5 118.7(2) . . ?
C1 C6 C8 123.3(2) . . ?
C8 C6 C5 118.0(2) . . ?
C4 C7 H7 119.3 . . ?
C8 C7 C4 121.4(3) 3_656 . ?
C8 C7 H7 119.3 3_656 . ?
C6 C8 H8 118.9 . . ?
C7 C8 C6 122.2(2) 3_656 . ?
C7 C8 H8 118.9 3_656 . ?
C12 C11 C1 121.4(2) . . ?
C12 C11 C16 117.9(2) . . ?
C16 C11 C1 120.4(2) . . ?
C11 C12 H12 119.5 . . ?
C13 C12 C11 121.0(3) . . ?
C13 C12 H12 119.5 . . ?
C12 C13 H13 119.8 . . ?
C14 C13 C12 120.3(3) . . ?
C14 C13 H13 119.8 . . ?
C13 C14 C15 119.9(2) . . ?
C13 C14 C17 119.9(2) . . ?
C15 C14 C17 120.2(2) . . ?
C14 C15 H15 120.2 . . ?
C16 C15 C14 119.6(3) . . ?
C16 C15 H15 120.2 . . ?
C11 C16 H16 119.4 . . ?
C15 C16 C11 121.2(3) . . ?
C15 C16 H16 119.4 . . ?
O18 C17 C14 116.7(2) . . ?
O19 C17 C14 119.0(2) . . ?
O19 C17 O18 124.3(2) . . ?
Na3 O19 Na2 96.97(8) 2_545 2 ?
C17 O19 Na2 117.88(16) . 2 ?
C17 O19 Na3 133.15(17) . 2_545 ?
C22 C21 C3 121.1(2) . . ?
C26 C21 C3 120.8(2) . . ?
C26 C21 C22 117.9(2) . . ?
C21 C22 H22 119.5 . . ?
C23 C22 C21 121.0(2) . . ?
C23 C22 H22 119.5 . . ?
C22 C23 H23 119.7 . . ?
C22 C23 C24 120.6(3) . . ?
C24 C23 H23 119.7 . . ?
C23 C24 C27 121.7(2) . . ?
C25 C24 C23 118.3(3) . . ?
C25 C24 C27 120.0(2) . . ?
C24 C25 H25 119.3 . . ?
C24 C25 C26 121.4(3) . . ?
C26 C25 H25 119.3 . . ?
C21 C26 H26 119.6 . . ?
C25 C26 C21 120.7(3) . . ?
C25 C26 H26 119.6 . . ?
C24 C27 Na2 175.67(19) . . ?
O28 C27 Na2 65.23(15) . . ?
O28 C27 C24 118.3(2) . . ?
O28 C27 O60 124.6(3) . . ?
O60 C27 Na2 59.35(14) . . ?
O60 C27 C24 117.1(2) . . ?
Na3 O28 Na2 94.28(8) 1_545 . ?
C27 O28 Na2 89.45(17) . . ?
C27 O28 Na3 145.9(2) . 1_545 ?
C32 C31 C36 118.8(2) . . ?
C32 C31 C41 117.9(2) . . ?
C36 C31 C41 123.3(2) . . ?
C31 C32 H32 118.1 . . ?
C33 C32 C31 123.8(2) . . ?
C33 C32 H32 118.1 . . ?
C32 C33 C34 118.8(2) . . ?
C32 C33 C51 117.3(2) . . ?
C34 C33 C51 123.9(2) . . ?
C33 C34 C35 118.8(2) . . ?
C33 C34 C38 122.6(2) . 3 ?
C38 C34 C35 118.6(2) 3 . ?
C34 C35 C35 119.9(3) . 3 ?
C34 C35 C36 120.6(2) . . ?
C36 C35 C35 119.5(3) . 3 ?
C31 C36 C35 118.9(2) . . ?
C31 C36 C37 122.8(2) . . ?
C35 C36 C37 118.2(2) . . ?
C36 C37 H37 118.9 . . ?
C38 C37 C36 122.2(3) . . ?
C38 C37 H37 118.9 . . ?
C34 C38 H38 119.4 3 . ?
C37 C38 C34 121.2(2) . 3 ?
C37 C38 H38 119.4 . . ?
C42 C41 C31 122.0(2) . . ?
C42 C41 C46 117.0(3) . . ?
C46 C41 C31 120.9(2) . . ?
C41 C42 H42 119.1 . . ?
C43 C42 C41 121.8(3) . . ?
C43 C42 H42 119.1 . . ?
C42 C43 H43 119.9 . . ?
C42 C43 C44 120.2(3) . . ?
C44 C43 H43 119.9 . . ?
C43 C44 C47 119.7(2) . . ?
C45 C44 C43 118.5(3) . . ?
C45 C44 C47 121.8(2) . . ?
C44 C45 H45 119.4 . . ?
C46 C45 C44 121.1(3) . . ?
C46 C45 H45 119.4 . . ?
C41 C46 H46 119.3 . . ?
C45 C46 C41 121.3(3) . . ?
C45 C46 H46 119.3 . . ?
C44 C47 Na1 153.12(18) . 4_565 ?
O48 C47 Na1 54.84(14) . 4_565 ?
O48 C47 C44 118.0(2) . . ?
O48 C47 O49 124.3(3) . . ?
O49 C47 Na1 74.55(16) . 4_565 ?
O49 C47 C44 117.7(3) . . ?
Na1 O48 Na3 84.67(7) 4_565 4_565 ?
C47 O48 Na1 99.75(16) . 4_565 ?
C47 O48 Na3 151.75(18) . 4_565 ?
Na4 O49 Na1 78.42(7) 4_565 4_565 ?
C47 O49 Na1 80.03(16) . 4_565 ?
C47 O49 Na4 136.15(17) . 4_565 ?
C52 C51 C33 119.8(2) . . ?
C52 C51 C56 118.0(2) . . ?
C56 C51 C33 121.5(2) . . ?
C51 C52 H52 119.6 . . ?
C53 C52 C51 120.9(3) . . ?
C53 C52 H52 119.6 . . ?
C52 C53 H53 119.7 . . ?
C54 C53 C52 120.6(2) . . ?
C54 C53 H53 119.7 . . ?
C53 C54 C55 119.0(2) . . ?
C53 C54 C57 120.6(2) . . ?
C55 C54 C57 120.3(2) . . ?
C54 C55 H55 119.8 . . ?
C56 C55 C54 120.3(3) . . ?
C56 C55 H55 119.8 . . ?
C51 C56 H56 119.4 . . ?
C55 C56 C51 121.2(2) . . ?
C55 C56 H56 119.4 . . ?
C54 C57 Na1 175.23(18) . . ?
O58 C57 Na1 62.91(13) . . ?
O58 C57 C54 117.6(2) . . ?
O59 C57 Na1 61.11(13) . . ?
O59 C57 C54 118.4(2) . . ?
O59 C57 O58 123.9(2) . . ?
Na2 O58 Na1 78.87(6) . . ?
C57 O58 Na1 90.01(16) . . ?
C57 O58 Na2 133.90(17) . . ?
Na3 O59 Na1 88.88(7) . . ?
C57 O59 Na1 92.24(15) . . ?
C57 O59 Na3 152.69(19) . . ?
Na1 O60 Na2 76.72(7) . . ?
Na4 O60 Na1 90.19(7) . . ?
Na4 O60 Na2 94.56(7) . . ?
C27 O60 Na1 139.43(17) . . ?
C27 O60 Na2 95.12(16) . . ?
C27 O60 Na4 130.30(17) . . ?
Na1 O61 Na2 76.79(7) . . ?
Na1 O61 H61A 112.5(19) . . ?
Na1 O61 Na4 77.48(7) . . ?
Na1 O61 H61B 122(2) . . ?
Na2 O61 H61A 116.0(19) . . ?
Na2 O61 Na4 81.16(6) . . ?
Na2 O61 H61B 122(2) . . ?
H61A O61 H61B 106(3) . . ?
Na4 O61 H61A 161.3(19) . . ?
Na4 O61 H61B 56(2) . . ?
H62A O62 H62B 103(3) . . ?
Na4 O62 H62A 121.4(19) . . ?
Na4 O62 H62B 125.2(18) . . ?
Na2 O63 H63A 101.5(19) . . ?
Na2 O63 H63B 101.4(18) . . ?
H63A O63 H63B 103(3) . . ?
Na4 O63 Na2 93.18(8) . . ?
Na4 O63 H63A 127.3(18) . . ?
Na4 O63 H63B 123.0(19) . . ?
Na1 O64 Na2 134.76(9) . 3_655 ?
Na1 O64 H64A 100.8(18) . . ?
Na1 O64 H64B 108(2) . . ?
Na2 O64 H64A 115.2(19) 3_655 . ?
Na2 O64 H64B 90(2) 3_655 . ?
H64A O64 H64B 103(3) . . ?
C71 O70 Na3 151.5(3) . . ?
O70 C71 C72 120.2(9) . . ?
O70 C71 C72B 128.3(17) . . ?
O70 C71 C73 121.5(7) . . ?
O70 C71 C73B 121.1(7) . . ?
C72B C71 C73 109.3(19) . . ?
C73B C71 C72 107.5(7) . . ?
C71 C72 H72A 109.5 . . ?
C71 C72 H72B 109.5 . . ?
C71 C72 H72C 109.5 . . ?
H72A C72 H72B 109.5 . . ?
H72A C72 H72C 109.5 . . ?
H72B C72 H72C 109.5 . . ?
C71 C72B H72D 109.5 . . ?
C71 C72B H72E 109.5 . . ?
C71 C72B H72F 109.5 . . ?
H72D C72B H72E 109.5 . . ?
H72D C72B H72F 109.5 . . ?
H72E C72B H72F 109.5 . . ?
C71 C73 H73A 109.5 . . ?
C71 C73 H73B 109.5 . . ?
C71 C73 H73C 109.5 . . ?
H73A C73 H73B 109.5 . . ?
H73A C73 H73C 109.5 . . ?
H73B C73 H73C 109.5 . . ?
C71 C73B H73D 109.5 . . ?
C71 C73B H73E 109.5 . . ?
C71 C73B H73F 109.5 . . ?
H73D C73B H73E 109.5 . . ?
H73D C73B H73F 109.5 . . ?
H73E C73B H73F 109.5 . . ?
C76 O75 Na4 152.7(3) . . ?
O75 C76 C77 120.7(4) . . ?
O75 C76 C78 122.9(4) . . ?
C78 C76 C77 116.5(4) . . ?
C76 C77 H77A 109.5 . . ?
C76 C77 H77B 109.5 . . ?
C76 C77 H77C 109.5 . . ?
H77A C77 H77B 109.5 . . ?
H77A C77 H77C 109.5 . . ?
H77B C77 H77C 109.5 . . ?
C76 C78 H78A 109.5 . . ?
C76 C78 H78B 109.5 . . ?
C76 C78 H78C 109.5 . . ?
H78A C78 H78B 109.5 . . ?
H78A C78 H78C 109.5 . . ?
H78B C78 H78C 109.5 . . ?
H80A O80 H80B 102(4) . . ?
H81A O81 H81B 105(4) . . ?

loop_
_geom_bond_atom_site_label_1
_geom_bond_atom_site_label_2
_geom_bond_distance
_geom_bond_site_symmetry_2
_geom_bond_publ_flag
Na1 Na2 3.0475(15) . ?
Na1 Na3 3.2833(15) . ?
Na1 Na4 3.3103(16) . ?
Na1 C47 2.902(3) 4_666 ?
Na1 O48 2.407(2) 4_666 ?
Na1 O49 2.840(2) 4_666 ?
Na1 C57 2.779(3) . ?
Na1 O58 2.474(2) . ?
Na1 O59 2.435(2) . ?
Na1 O60 2.386(2) . ?
Na1 O61 2.366(2) . ?
Na1 O64 2.380(2) . ?
C1 C2 1.389(4) . ?
C1 C6 1.412(4) . ?
C1 C11 1.480(3) . ?
Na2 Na3 3.6088(15) 1_545 ?
Na2 Na4 3.5356(16) . ?
Na2 O19 2.424(2) 2_545 ?
Na2 C27 2.919(3) . ?
Na2 O28 2.650(2) . ?
Na2 O58 2.319(2) . ?
Na2 O60 2.521(2) . ?
Na2 O61 2.536(2) . ?
Na2 O63 2.475(2) . ?
Na2 O64 2.505(2) 3_655 ?
C2 H2 0.9500 . ?
C2 C3 1.388(3) . ?
Na3 Na2 3.6088(15) 1_565 ?
Na3 O19 2.395(2) 2 ?
Na3 O28 2.259(2) 1_565 ?
Na3 O48 2.468(2) 4_666 ?
Na3 O59 2.250(2) . ?
Na3 O70 2.379(3) . ?
C3 C4 1.416(4) . ?
C3 C21 1.483(4) . ?
Na4 O49 2.364(2) 4_666 ?
Na4 O60 2.286(2) . ?
Na4 O61 2.884(2) . ?
Na4 H61B 2.49(3) . ?
Na4 O62 2.353(3) . ?
Na4 O63 2.391(2) . ?
Na4 O75 2.374(3) . ?
C4 C5 1.416(4) . ?
C4 C7 1.441(3) . ?
C5 C5 1.439(5) 3_656 ?
C5 C6 1.434(3) . ?
C6 C8 1.434(4) . ?
C7 H7 0.9500 . ?
C7 C8 1.341(4) 3_656 ?
C8 C7 1.341(4) 3_656 ?
C8 H8 0.9500 . ?
C11 C12 1.393(4) . ?
C11 C16 1.405(4) . ?
C12 H12 0.9500 . ?
C12 C13 1.382(4) . ?
C13 H13 0.9500 . ?
C13 C14 1.382(4) . ?
C14 C15 1.392(4) . ?
C14 C17 1.500(4) . ?
C15 H15 0.9500 . ?
C15 C16 1.380(4) . ?
C16 H16 0.9500 . ?
C17 O18 1.268(3) . ?
C17 O19 1.257(3) . ?
O19 Na2 2.424(2) 2 ?
O19 Na3 2.395(2) 2_545 ?
C21 C22 1.394(4) . ?
C21 C26 1.393(4) . ?
C22 H22 0.9500 . ?
C22 C23 1.387(4) . ?
C23 H23 0.9500 . ?
C23 C24 1.395(4) . ?
C24 C25 1.380(4) . ?
C24 C27 1.507(4) . ?
C25 H25 0.9500 . ?
C25 C26 1.384(4) . ?
C26 H26 0.9500 . ?
C27 O28 1.248(3) . ?
C27 O60 1.263(3) . ?
O28 Na3 2.259(2) 1_545 ?
C31 C32 1.392(4) . ?
C31 C36 1.418(4) . ?
C31 C41 1.478(4) . ?
C32 H32 0.9500 . ?
C32 C33 1.381(4) . ?
C33 C34 1.426(4) . ?
C33 C51 1.495(4) . ?
C34 C35 1.429(4) . ?
C34 C38 1.429(4) 3 ?
C35 C35 1.437(5) 3 ?
C35 C36 1.429(4) . ?
C36 C37 1.431(4) . ?
C37 H37 0.9500 . ?
C37 C38 1.349(4) . ?
C38 C34 1.429(4) 3 ?
C38 H38 0.9500 . ?
C41 C42 1.391(4) . ?
C41 C46 1.404(4) . ?
C42 H42 0.9500 . ?
C42 C43 1.390(4) . ?
C43 H43 0.9500 . ?
C43 C44 1.394(4) . ?
C44 C45 1.383(4) . ?
C44 C47 1.508(4) . ?
C45 H45 0.9500 . ?
C45 C46 1.380(4) . ?
C46 H46 0.9500 . ?
C47 Na1 2.902(3) 4_565 ?
C47 O48 1.263(3) . ?
C47 O49 1.264(3) . ?
O48 Na1 2.407(2) 4_565 ?
O48 Na3 2.468(2) 4_565 ?
O49 Na1 2.840(2) 4_565 ?
O49 Na4 2.364(2) 4_565 ?
C51 C52 1.395(4) . ?
C51 C56 1.395(4) . ?
C52 H52 0.9500 . ?
C52 C53 1.389(4) . ?
C53 H53 0.9500 . ?
C53 C54 1.382(4) . ?
C54 C55 1.394(4) . ?
C54 C57 1.518(4) . ?
C55 H55 0.9500 . ?
C55 C56 1.382(4) . ?
C56 H56 0.9500 . ?
C57 O58 1.265(3) . ?
C57 O59 1.248(3) . ?
O61 H61A 0.905(17) . ?
O61 H61B 0.909(18) . ?
O62 H62A 0.916(17) . ?
O62 H62B 0.947(17) . ?
O63 H63A 0.929(17) . ?
O63 H63B 0.918(17) . ?
O64 Na2 2.504(2) 3_655 ?
O64 H64A 0.927(17) . ?
O64 H64B 0.931(17) . ?
O70 C71 1.188(5) . ?
C71 C72 1.535(13) . ?
C71 C72B 1.383(17) . ?
C71 C73 1.587(9) . ?
C71 C73B 1.443(11) . ?
C72 H72A 0.9800 . ?
C72 H72B 0.9800 . ?
C72 H72C 0.9800 . ?
C72B H72D 0.9800 . ?
C72B H72E 0.9800 . ?
C72B H72F 0.9800 . ?
C73 H73A 0.9800 . ?
C73 H73B 0.9800 . ?
C73 H73C 0.9800 . ?
C73B H73D 0.9800 . ?
C73B H73E 0.9800 . ?
C73B H73F 0.9800 . ?
O75 C76 1.233(4) . ?
C76 C77 1.499(5) . ?
C76 C78 1.465(5) . ?
C77 H77A 0.9800 . ?
C77 H77B 0.9800 . ?
C77 H77C 0.9800 . ?
C78 H78A 0.9800 . ?
C78 H78B 0.9800 . ?
C78 H78C 0.9800 . ?
O80 H80A 1.064(19) . ?
O80 H80B 1.086(19) . ?
O81 H81A 0.931(19) . ?
O81 H81B 0.949(19) . ?

loop_
_geom_torsion_atom_site_label_1
_geom_torsion_atom_site_label_2
_geom_torsion_atom_site_label_3
_geom_torsion_atom_site_label_4
_geom_torsion
_geom_torsion_site_symmetry_1
_geom_torsion_site_symmetry_2
_geom_torsion_site_symmetry_3
_geom_torsion_site_symmetry_4
_geom_torsion_publ_flag
Na1 C47 O48 Na3 -96.9(4) 4_565 . . 4_565 ?
Na1 C47 O49 Na4 61.5(2) 4_565 . . 4_565 ?
Na1 C57 O58 Na2 74.48(18) . . . . ?
Na1 C57 O59 Na3 91.9(4) . . . . ?
C1 C2 C3 C4 2.9(4) . . . . ?
C1 C2 C3 C21 -174.7(2) . . . . ?
C1 C6 C8 C7 177.0(3) . . . 3_656 ?
C1 C11 C12 C13 -176.3(2) . . . . ?
C1 C11 C16 C15 174.2(2) . . . . ?
Na2 C27 O28 Na3 96.8(3) . . . 1_545 ?
Na2 C27 O60 Na1 75.5(2) . . . . ?
Na2 C27 O60 Na4 -100.40(19) . . . . ?
C2 C1 C6 C5 -5.0(4) . . . . ?
C2 C1 C6 C8 171.5(3) . . . . ?
C2 C1 C11 C12 134.6(3) . . . . ?
C2 C1 C11 C16 -40.2(4) . . . . ?
C2 C3 C4 C5 -5.3(4) . . . . ?
C2 C3 C4 C7 171.5(2) . . . . ?
C2 C3 C21 C22 -47.2(4) . . . . ?
C2 C3 C21 C26 129.3(3) . . . . ?
Na3 O70 C71 C72 110.9(11) . . . . ?
Na3 O70 C71 C72B 82.7(19) . . . . ?
Na3 O70 C71 C73 -109.5(10) . . . . ?
Na3 O70 C71 C73B -28.4(14) . . . . ?
C3 C4 C5 C5 -177.6(3) . . . 3_656 ?
C3 C4 C5 C6 2.5(4) . . . . ?
C3 C4 C7 C8 177.9(3) . . . 3_656 ?
C3 C21 C22 C23 176.8(2) . . . . ?
C3 C21 C26 C25 -176.7(3) . . . . ?
Na4 O75 C76 C77 176.8(4) . . . . ?
Na4 O75 C76 C78 -4.0(7) . . . . ?
C4 C3 C21 C22 135.2(3) . . . . ?
C4 C3 C21 C26 -48.2(4) . . . . ?
C4 C5 C6 C1 2.6(4) . . . . ?
C4 C5 C6 C8 -174.1(2) . . . . ?
C5 C4 C7 C8 -5.3(4) . . . 3_656 ?
C5 C5 C6 C1 -177.3(3) 3_656 . . . ?
C5 C5 C6 C8 6.1(4) 3_656 . . . ?
C5 C6 C8 C7 -6.5(4) . . . 3_656 ?
C6 C1 C2 C3 2.3(4) . . . . ?
C6 C1 C11 C12 -43.9(4) . . . . ?
C6 C1 C11 C16 141.3(3) . . . . ?
C7 C4 C5 C5 5.5(5) . . . 3_656 ?
C7 C4 C5 C6 -174.3(2) . . . . ?
C11 C1 C2 C3 -176.3(2) . . . . ?
C11 C1 C6 C5 173.5(2) . . . . ?
C11 C1 C6 C8 -10.0(4) . . . . ?
C11 C12 C13 C14 2.1(4) . . . . ?
C12 C11 C16 C15 -0.8(4) . . . . ?
C12 C13 C14 C15 -0.8(4) . . . . ?
C12 C13 C14 C17 -178.6(2) . . . . ?
C13 C14 C15 C16 -1.2(4) . . . . ?
C13 C14 C17 O18 32.7(4) . . . . ?
C13 C14 C17 O19 -148.0(3) . . . . ?
C14 C15 C16 C11 2.0(4) . . . . ?
C14 C17 O19 Na2 -117.3(2) . . . 2 ?
C14 C17 O19 Na3 15.9(4) . . . 2_545 ?
C15 C14 C17 O18 -145.1(3) . . . . ?
C15 C14 C17 O19 34.2(4) . . . . ?
C16 C11 C12 C13 -1.3(4) . . . . ?
C17 C14 C15 C16 176.6(2) . . . . ?
O18 C17 O19 Na2 61.9(3) . . . 2 ?
O18 C17 O19 Na3 -164.92(18) . . . 2_545 ?
C21 C3 C4 C5 172.3(2) . . . . ?
C21 C3 C4 C7 -11.0(4) . . . . ?
C21 C22 C23 C24 0.0(4) . . . . ?
C22 C21 C26 C25 0.0(4) . . . . ?
C22 C23 C24 C25 -0.3(4) . . . . ?
C22 C23 C24 C27 178.1(2) . . . . ?
C23 C24 C25 C26 0.5(4) . . . . ?
C23 C24 C27 O28 -0.5(4) . . . . ?
C23 C24 C27 O60 -179.8(2) . . . . ?
C24 C25 C26 C21 -0.3(4) . . . . ?
C24 C27 O28 Na2 -177.2(2) . . . . ?
C24 C27 O28 Na3 -80.4(4) . . . 1_545 ?
C24 C27 O60 Na1 -107.3(3) . . . . ?
C24 C27 O60 Na2 177.13(19) . . . . ?
C24 C27 O60 Na4 76.7(3) . . . . ?
C25 C24 C27 O28 177.9(3) . . . . ?
C25 C24 C27 O60 -1.4(4) . . . . ?
C26 C21 C22 C23 0.1(4) . . . . ?
C27 C24 C25 C26 -178.0(3) . . . . ?
O28 C27 O60 Na1 73.4(4) . . . . ?
O28 C27 O60 Na2 -2.2(3) . . . . ?
O28 C27 O60 Na4 -102.6(3) . . . . ?
C31 C32 C33 C34 2.5(4) . . . . ?
C31 C32 C33 C51 -176.5(2) . . . . ?
C31 C36 C37 C38 177.0(3) . . . . ?
C31 C41 C42 C43 -179.7(2) . . . . ?
C31 C41 C46 C45 178.3(2) . . . . ?
C32 C31 C36 C35 -4.5(4) . . . . ?
C32 C31 C36 C37 172.8(2) . . . . ?
C32 C31 C41 C42 132.9(3) . . . . ?
C32 C31 C41 C46 -43.1(4) . . . . ?
C32 C33 C34 C35 -4.6(4) . . . . ?
C32 C33 C34 C38 172.4(3) . . . 3 ?
C32 C33 C51 C52 -42.5(4) . . . . ?
C32 C33 C51 C56 127.8(3) . . . . ?
C33 C34 C35 C35 -178.3(3) . . . 3 ?
C33 C34 C35 C36 2.2(4) . . . . ?
C33 C51 C52 C53 169.6(2) . . . . ?
C33 C51 C56 C55 -168.4(2) . . . . ?
C34 C33 C51 C52 138.5(3) . . . . ?
C34 C33 C51 C56 -51.3(4) . . . . ?
C34 C35 C36 C31 2.4(4) . . . . ?
C34 C35 C36 C37 -175.0(2) . . . . ?
C35 C35 C36 C31 -177.1(3) 3 . . . ?
C35 C35 C36 C37 5.5(4) 3 . . . ?
C35 C36 C37 C38 -5.7(4) . . . . ?
C36 C31 C32 C33 2.1(4) . . . . ?
C36 C31 C41 C42 -46.4(4) . . . . ?
C36 C31 C41 C46 137.5(3) . . . . ?
C36 C37 C38 C34 0.6(4) . . . 3 ?
C38 C34 C35 C35 4.5(4) 3 . . 3 ?
C38 C34 C35 C36 -175.0(2) 3 . . . ?
C41 C31 C32 C33 -177.3(2) . . . . ?
C41 C31 C36 C35 174.8(2) . . . . ?
C41 C31 C36 C37 -7.9(4) . . . . ?
C41 C42 C43 C44 1.5(4) . . . . ?
C42 C41 C46 C45 2.1(4) . . . . ?
C42 C43 C44 C45 2.1(4) . . . . ?
C42 C43 C44 C47 -175.6(2) . . . . ?
C43 C44 C45 C46 -3.5(4) . . . . ?
C43 C44 C47 Na1 69.0(5) . . . 4_565 ?
C43 C44 C47 O48 2.2(4) . . . . ?
C43 C44 C47 O49 -179.2(2) . . . . ?
C44 C45 C46 C41 1.4(4) . . . . ?
C44 C47 O48 Na1 149.44(19) . . . 4_565 ?
C44 C47 O48 Na3 52.5(5) . . . 4_565 ?
C44 C47 O49 Na1 -154.2(2) . . . 4_565 ?
C44 C47 O49 Na4 -92.7(3) . . . 4_565 ?
C45 C44 C47 Na1 -108.5(4) . . . 4_565 ?
C45 C44 C47 O48 -175.4(2) . . . . ?
C45 C44 C47 O49 3.2(4) . . . . ?
C46 C41 C42 C43 -3.5(4) . . . . ?
C47 C44 C45 C46 174.1(2) . . . . ?
O48 C47 O49 Na1 24.3(2) . . . 4_565 ?
O48 C47 O49 Na4 85.8(3) . . . 4_565 ?
O49 C47 O48 Na1 -29.0(3) . . . 4_565 ?
O49 C47 O48 Na3 -125.9(3) . . . 4_565 ?
C51 C33 C34 C35 174.4(2) . . . . ?
C51 C33 C34 C38 -8.6(4) . . . 3 ?
C51 C52 C53 C54 -1.0(4) . . . . ?
C52 C51 C56 C55 2.1(4) . . . . ?
C52 C53 C54 C55 1.9(4) . . . . ?
C52 C53 C54 C57 -176.4(2) . . . . ?
C53 C54 C55 C56 -0.8(4) . . . . ?
C53 C54 C57 O58 -7.5(4) . . . . ?
C53 C54 C57 O59 170.9(2) . . . . ?
C54 C55 C56 C51 -1.2(4) . . . . ?
C54 C57 O58 Na1 174.7(2) . . . . ?
C54 C57 O58 Na2 -110.9(3) . . . . ?
C54 C57 O59 Na1 -174.6(2) . . . . ?
C54 C57 O59 Na3 -82.7(4) . . . . ?
C55 C54 C57 O58 174.2(2) . . . . ?
C55 C54 C57 O59 -7.4(4) . . . . ?
C56 C51 C52 C53 -1.0(4) . . . . ?
C57 C54 C55 C56 177.4(2) . . . . ?
O58 C57 O59 Na1 3.7(3) . . . . ?
O58 C57 O59 Na3 95.6(4) . . . . ?
O59 C57 O58 Na1 -3.6(3) . . . . ?
O59 C57 O58 Na2 70.9(3) . . . . ?
O60 C27 O28 Na2 2.1(3) . . . . ?
O60 C27 O28 Na3 98.9(4) . . . 1_545 ?
